data_7038295
loop_
_publ_author_name
'Schulz, M.'
'Dr\"oge, F'
'Herrmann-Westendorf, F'
'Schindler, J.'
'G\"orls, H'
'Presselt, M.'

_publ_section_title
;
 Neutral, heteroleptic copper(i)-4H-imidazolate complexes: synthesis and
 characterization of their structural, spectral and redox properties.
;
_journal_issue 11
_journal_name_full 'Dalton transactions (Cambridge, England : 2003)'
_journal_page_first 4835
_journal_page_last 4842
_journal_paper_doi 10.1039/c5dt04435a
_journal_volume 45
_journal_year 2016
_chemical_formula_moiety 'C61 H44 Cu F6 N5 O P2'
_chemical_formula_sum 'C61 H44 Cu F6 N5 O P2'
_chemical_formula_weight 1102.49
_chemical_name_systematic
; 
 ? 
;
_space_group_IT_number 14
_symmetry_cell_setting monoclinic
_symmetry_space_group_name_Hall '-P 2ybc'
_symmetry_space_group_name_H-M 'P 1 21/c 1'
_atom_sites_solution_hydrogens difmap
_atom_sites_solution_primary direct
_atom_sites_solution_secondary difmap
_audit_creation_method SHELXL-97
_audit_update_record
;
2015-10-22 deposited with the CCDC.
2016-02-04 downloaded from the CCDC.
;
_cell_angle_alpha 90
_cell_angle_beta 100.928(1)
_cell_angle_gamma 90
_cell_formula_units_Z 4
_cell_length_a 11.7550(1)
_cell_length_b 19.8468(3)
_cell_length_c 22.9847(4)
_cell_measurement_temperature 133(2)
_cell_volume 5265.07(13)
_computing_cell_refinement DENZO
_computing_data_collection COLLECT
_computing_data_reduction DENZO
_computing_molecular_graphics SHELXTL/PC
_computing_publication_material SHELXL-97
_computing_structure_refinement 'SHELXL-97 (Sheldrick, 2008)'
_computing_structure_solution 'SHELXS-97 (Sheldrick, 2008)'
_diffrn_ambient_temperature 133(2)
_diffrn_measured_fraction_theta_full 0.995
_diffrn_measured_fraction_theta_max 0.995
_diffrn_measurement_device_type KappaCCD
_diffrn_measurement_method 'phi- + omega-scan'
_diffrn_radiation_monochromator graphite
_diffrn_radiation_source 'fine-focus sealed tube'
_diffrn_radiation_type MoK\a
_diffrn_radiation_wavelength 0.71073
_diffrn_reflns_av_R_equivalents 0.0389
_diffrn_reflns_av_sigmaI/netI 0.0343
_diffrn_reflns_limit_h_max 10
_diffrn_reflns_limit_h_min -15
_diffrn_reflns_limit_k_max 25
_diffrn_reflns_limit_k_min -25
_diffrn_reflns_limit_l_max 29
_diffrn_reflns_limit_l_min -29
_diffrn_reflns_number 35568
_diffrn_reflns_theta_full 27.44
_diffrn_reflns_theta_max 27.44
_diffrn_reflns_theta_min 2.04
_exptl_absorpt_coefficient_mu 0.545
_exptl_absorpt_correction_T_max 0.7456
_exptl_absorpt_correction_T_min 0.7203
_exptl_absorpt_correction_type multi-scan
_exptl_absorpt_process_details 'SADABS, Bruker-AXS, 2002'
_exptl_crystal_colour red-brown
_exptl_crystal_density_diffrn 1.391
_exptl_crystal_density_method 'not measured'
_exptl_crystal_description prism
_exptl_crystal_F_000 2264
_exptl_crystal_size_max 0.042
_exptl_crystal_size_mid 0.038
_exptl_crystal_size_min 0.036
_refine_diff_density_max 1.439
_refine_diff_density_min -1.120
_refine_diff_density_rms 0.075
_refine_ls_extinction_method none
_refine_ls_goodness_of_fit_ref 1.048
_refine_ls_hydrogen_treatment refall
_refine_ls_matrix_type full
_refine_ls_number_parameters 859
_refine_ls_number_reflns 11970
_refine_ls_number_restraints 0
_refine_ls_restrained_S_all 1.048
_refine_ls_R_factor_all 0.0604
_refine_ls_R_factor_gt 0.0491
_refine_ls_shift/su_max 0.001
_refine_ls_shift/su_mean 0.000
_refine_ls_structure_factor_coef Fsqd
_refine_ls_weighting_details 'calc w=1/[\s^2^(Fo^2^)+(0.0296P)^2^+10.7914P] where P=(Fo^2^+2Fc^2^)/3'
_refine_ls_weighting_scheme calc
_refine_ls_wR_factor_gt 0.1047
_refine_ls_wR_factor_ref 0.1113
_reflns_number_gt 10217
_reflns_number_total 11970
_reflns_threshold_expression >2sigma(I)
_cod_data_source_file c5dt04435a1.cif
_cod_data_source_block FO5727
_cod_depositor_comments 'Adding full bibliography for 7038292--7038295.cif.'
_cod_original_sg_symbol_H-M 'P 21/c'
_cod_database_code 7038295

loop_
_symmetry_equiv_pos_as_xyz
'x, y, z'
'-x, y+1/2, -z+1/2'
'-x, -y, -z'
'x, -y-1/2, z-1/2'

loop_
_atom_site_label
_atom_site_type_symbol
_atom_site_fract_x
_atom_site_fract_y
_atom_site_fract_z
_atom_site_U_iso_or_equiv
_atom_site_adp_type
_atom_site_occupancy
_atom_site_symmetry_multiplicity
_atom_site_calc_flag
_atom_site_refinement_flags
_atom_site_disorder_assembly
_atom_site_disorder_group
Cu1 Cu 0.41015(2) 0.458997(14) 0.282668(12) 0.01492(7) Uani 1 1 d . . .
P1 P 0.51184(5) 0.49009(3) 0.21380(3) 0.01496(12) Uani 1 1 d . . .
P2 P 0.32345(5) 0.54273(3) 0.32646(3) 0.01441(12) Uani 1 1 d . . .
F1 F 0.0144(4) 0.4832(2) 0.06874(18) 0.0470(13) Uiso 0.514(8) 1 d P A 1
F2 F -0.0742(4) 0.3911(3) 0.0510(2) 0.0656(17) Uiso 0.514(8) 1 d P A 1
F3 F 0.1060(4) 0.3888(3) 0.0583(2) 0.0417(13) Uiso 0.514(8) 1 d P A 1
F1A F -0.0362(6) 0.4586(3) 0.0610(2) 0.0648(17) Uiso 0.486(8) 1 d P A 2
F2A F -0.0506(4) 0.3538(3) 0.0527(2) 0.0538(15) Uiso 0.486(8) 1 d P A 2
F3A F 0.1207(4) 0.4074(3) 0.0569(2) 0.0355(12) Uiso 0.486(8) 1 d P A 2
F4 F 0.9074(2) 0.33496(11) 0.54299(11) 0.0743(8) Uani 1 1 d . . .
F5 F 0.9082(2) 0.28077(12) 0.46385(12) 0.0709(8) Uani 1 1 d . . .
F6 F 0.77246(14) 0.26512(9) 0.51092(8) 0.0412(5) Uani 1 1 d . . .
O1 O 0.52141(13) 0.60616(8) 0.29348(7) 0.0153(3) Uani 1 1 d . . .
N1 N 0.28338(16) 0.38329(10) 0.27286(8) 0.0159(4) Uani 1 1 d . . .
N2 N 0.49733(16) 0.39226(10) 0.34757(8) 0.0154(4) Uani 1 1 d . . .
N3 N 0.25826(17) 0.28081(10) 0.32759(9) 0.0176(4) Uani 1 1 d . . .
N4 N 0.44296(17) 0.28532(10) 0.38812(9) 0.0178(4) Uani 1 1 d . . .
N5 N 0.2722(2) 0.06720(12) 0.45217(11) 0.0327(5) Uani 1 1 d . . .
C1 C 0.31396(19) 0.33677(12) 0.31259(10) 0.0165(4) Uani 1 1 d . . .
C2 C 0.3385(2) 0.25368(12) 0.37102(10) 0.0175(5) Uani 1 1 d . . .
C3 C 0.43155(19) 0.33973(12) 0.35168(10) 0.0154(4) Uani 1 1 d . . .
C4 C 0.1682(2) 0.38459(11) 0.24001(11) 0.0177(5) Uani 1 1 d . . .
C5 C 0.1510(2) 0.39654(13) 0.17949(11) 0.0230(5) Uani 1 1 d . . .
H5 H 0.214(3) 0.3996(16) 0.1610(14) 0.035(9) Uiso 1 1 d . . .
C6 C 0.0391(2) 0.39941(14) 0.14635(13) 0.0293(6) Uani 1 1 d . A .
C7 C -0.0563(2) 0.39336(14) 0.17366(14) 0.0306(6) Uani 1 1 d . . .
H7 H -0.133(3) 0.3968(17) 0.1508(15) 0.043(9) Uiso 1 1 d . . .
C8 C -0.0387(2) 0.38254(14) 0.23419(14) 0.0302(6) Uani 1 1 d . . .
H8 H -0.104(3) 0.3771(16) 0.2523(14) 0.034(9) Uiso 1 1 d . . .
C9 C 0.0726(2) 0.37730(13) 0.26759(12) 0.0234(5) Uani 1 1 d . . .
H9 H 0.082(2) 0.3693(15) 0.3085(14) 0.025(7) Uiso 1 1 d . . .
C10 C 0.0216(3) 0.4098(2) 0.08059(15) 0.0488(9) Uani 1 1 d . . .
C11 C 0.3155(2) 0.19010(12) 0.39976(11) 0.0197(5) Uani 1 1 d . . .
C12 C 0.3892(2) 0.16649(14) 0.45030(12) 0.0258(5) Uani 1 1 d . . .
H12 H 0.454(3) 0.1916(16) 0.4682(14) 0.032(8) Uiso 1 1 d . . .
C13 C 0.3637(3) 0.10542(15) 0.47432(13) 0.0316(6) Uani 1 1 d . . .
H13 H 0.411(3) 0.0879(17) 0.5084(15) 0.037(9) Uiso 1 1 d . . .
C14 C 0.2026(3) 0.09054(15) 0.40348(14) 0.0342(7) Uani 1 1 d . . .
H14 H 0.133(3) 0.0631(18) 0.3885(15) 0.042(9) Uiso 1 1 d . . .
C15 C 0.2197(2) 0.15085(14) 0.37604(13) 0.0280(6) Uani 1 1 d . . .
H15 H 0.169(3) 0.1657(17) 0.3406(15) 0.041(9) Uiso 1 1 d . . .
C16 C 0.60475(19) 0.40181(12) 0.38630(10) 0.0153(4) Uani 1 1 d . . .
C17 C 0.6686(2) 0.35109(12) 0.41989(11) 0.0180(5) Uani 1 1 d . . .
H17 H 0.642(2) 0.3063(14) 0.4164(12) 0.019(7) Uiso 1 1 d . . .
C18 C 0.77098(19) 0.36769(12) 0.45869(11) 0.0186(5) Uani 1 1 d . . .
C19 C 0.8111(2) 0.43349(13) 0.46526(11) 0.0204(5) Uani 1 1 d . . .
H19 H 0.876(2) 0.4429(14) 0.4909(13) 0.021(7) Uiso 1 1 d . . .
C20 C 0.7491(2) 0.48360(13) 0.43052(12) 0.0226(5) Uani 1 1 d . . .
H20 H 0.775(3) 0.5280(16) 0.4340(13) 0.025(8) Uiso 1 1 d . . .
C21 C 0.6477(2) 0.46775(12) 0.39138(11) 0.0191(5) Uani 1 1 d . . .
H21 H 0.605(2) 0.5035(15) 0.3709(12) 0.020(7) Uiso 1 1 d . . .
C22 C 0.8390(2) 0.31242(14) 0.49375(13) 0.0279(6) Uani 1 1 d . . .
C23 C 0.64102(19) 0.54030(12) 0.24367(10) 0.0163(4) Uani 1 1 d . . .
C24 C 0.7515(2) 0.52536(13) 0.23311(11) 0.0215(5) Uani 1 1 d . . .
H24 H 0.763(3) 0.4901(17) 0.2048(14) 0.035(9) Uiso 1 1 d . . .
C25 C 0.8473(2) 0.56105(15) 0.26184(12) 0.0263(6) Uani 1 1 d . . .
H25 H 0.920(3) 0.5510(16) 0.2544(14) 0.032(8) Uiso 1 1 d . . .
C26 C 0.8355(2) 0.61199(14) 0.30153(11) 0.0231(5) Uani 1 1 d . . .
H26 H 0.900(2) 0.6367(14) 0.3196(13) 0.022(7) Uiso 1 1 d . . .
C27 C 0.72633(19) 0.62926(12) 0.31296(10) 0.0170(4) Uani 1 1 d . . .
C28 C 0.63244(18) 0.59215(12) 0.28337(10) 0.0151(4) Uani 1 1 d . . .
C29 C 0.51636(19) 0.62475(11) 0.35116(10) 0.0146(4) Uani 1 1 d . . .
C30 C 0.60362(19) 0.66505(11) 0.38326(10) 0.0161(4) Uani 1 1 d . . .
C31 C 0.5911(2) 0.68319(12) 0.44021(11) 0.0195(5) Uani 1 1 d . . .
H31 H 0.646(2) 0.7126(14) 0.4636(12) 0.019(7) Uiso 1 1 d . . .
C32 C 0.4978(2) 0.66009(13) 0.46423(11) 0.0217(5) Uani 1 1 d . . .
H32 H 0.492(2) 0.6737(13) 0.5032(12) 0.017(7) Uiso 1 1 d . . .
C33 C 0.4148(2) 0.61790(12) 0.43162(11) 0.0191(5) Uani 1 1 d . . .
H33 H 0.349(2) 0.6020(14) 0.4492(13) 0.023(7) Uiso 1 1 d . . .
C34 C 0.42247(19) 0.59989(11) 0.37378(10) 0.0159(4) Uani 1 1 d . . .
C35 C 0.7025(2) 0.68733(12) 0.35278(11) 0.0187(5) Uani 1 1 d . . .
C36 C 0.6622(2) 0.74824(14) 0.31247(13) 0.0254(5) Uani 1 1 d . . .
H36C H 0.723(2) 0.7599(14) 0.2939(13) 0.021(7) Uiso 1 1 d . . .
H36B H 0.646(3) 0.7848(16) 0.3367(13) 0.027(8) Uiso 1 1 d . . .
H36A H 0.591(3) 0.7378(16) 0.2825(14) 0.032(8) Uiso 1 1 d . . .
C37 C 0.8108(2) 0.70721(15) 0.39789(12) 0.0260(5) Uani 1 1 d . . .
H37C H 0.873(3) 0.7225(16) 0.3780(14) 0.032(8) Uiso 1 1 d . . .
H37B H 0.839(3) 0.6691(17) 0.4238(15) 0.038(9) Uiso 1 1 d . . .
H37A H 0.794(3) 0.7448(18) 0.4232(15) 0.039(9) Uiso 1 1 d . . .
C38 C 0.4307(2) 0.54121(12) 0.15372(10) 0.0174(4) Uani 1 1 d . . .
C39 C 0.3506(2) 0.50915(14) 0.10963(11) 0.0226(5) Uani 1 1 d . . .
H39 H 0.346(3) 0.4609(16) 0.1086(13) 0.027(8) Uiso 1 1 d . . .
C40 C 0.2782(2) 0.54619(14) 0.06643(12) 0.0263(5) Uani 1 1 d . . .
H40 H 0.227(3) 0.5224(15) 0.0367(13) 0.026(8) Uiso 1 1 d . . .
C41 C 0.2845(2) 0.61571(15) 0.06746(12) 0.0279(6) Uani 1 1 d . . .
H41 H 0.236(3) 0.6396(16) 0.0406(14) 0.028(8) Uiso 1 1 d . . .
C42 C 0.3642(3) 0.64800(14) 0.11050(13) 0.0301(6) Uani 1 1 d . . .
H42 H 0.371(3) 0.6970(17) 0.1114(14) 0.034(8) Uiso 1 1 d . . .
C43 C 0.4375(2) 0.61100(13) 0.15325(11) 0.0241(5) Uani 1 1 d . . .
H43 H 0.493(3) 0.6334(15) 0.1821(13) 0.028(8) Uiso 1 1 d . . .
C44 C 0.56981(19) 0.42148(12) 0.17501(11) 0.0186(5) Uani 1 1 d . . .
C45 C 0.5854(2) 0.35923(13) 0.20297(13) 0.0272(6) Uani 1 1 d . . .
H45 H 0.565(3) 0.3539(16) 0.2416(15) 0.034(9) Uiso 1 1 d . . .
C46 C 0.6278(3) 0.30460(15) 0.17569(16) 0.0367(7) Uani 1 1 d . . .
H46 H 0.638(3) 0.2601(19) 0.1950(15) 0.044(10) Uiso 1 1 d . . .
C47 C 0.6527(2) 0.31208(17) 0.11964(15) 0.0375(7) Uani 1 1 d . . .
H47 H 0.680(3) 0.2735(18) 0.1006(15) 0.044(10) Uiso 1 1 d . . .
C48 C 0.6382(2) 0.37363(18) 0.09117(13) 0.0346(7) Uani 1 1 d . . .
H48 H 0.657(3) 0.3835(18) 0.0521(16) 0.047(10) Uiso 1 1 d . . .
C49 C 0.5975(2) 0.42896(15) 0.11859(12) 0.0264(6) Uani 1 1 d . . .
H49 H 0.591(3) 0.4706(16) 0.1011(13) 0.025(8) Uiso 1 1 d . . .
C50 C 0.22402(19) 0.60105(12) 0.28102(11) 0.0195(5) Uani 1 1 d . . .
C51 C 0.1872(2) 0.58826(17) 0.22093(12) 0.0301(6) Uani 1 1 d . . .
H51 H 0.215(3) 0.5503(16) 0.2032(13) 0.026(8) Uiso 1 1 d . . .
C52 C 0.1108(3) 0.6331(2) 0.18604(15) 0.0434(8) Uani 1 1 d . . .
H52 H 0.087(3) 0.6216(19) 0.1433(17) 0.053(11) Uiso 1 1 d . . .
C53 C 0.0717(3) 0.68986(18) 0.21128(18) 0.0468(9) Uani 1 1 d . . .
H53 H 0.020(3) 0.720(2) 0.1874(17) 0.056(11) Uiso 1 1 d . . .
C54 C 0.1066(3) 0.70246(16) 0.27124(17) 0.0412(8) Uani 1 1 d . . .
H54 H 0.081(3) 0.741(2) 0.2915(16) 0.051(11) Uiso 1 1 d . . .
C55 C 0.1831(2) 0.65831(14) 0.30590(14) 0.0295(6) Uani 1 1 d . . .
H55 H 0.208(3) 0.6663(16) 0.3478(15) 0.033(8) Uiso 1 1 d . . .
C56 C 0.2353(2) 0.50465(12) 0.37532(10) 0.0168(4) Uani 1 1 d . . .
C57 C 0.2878(2) 0.45641(13) 0.41622(11) 0.0220(5) Uani 1 1 d . . .
H57 H 0.370(3) 0.4516(15) 0.4235(13) 0.025(7) Uiso 1 1 d . . .
C58 C 0.2206(2) 0.41626(14) 0.44593(12) 0.0273(6) Uani 1 1 d . . .
H58 H 0.258(3) 0.3835(16) 0.4721(14) 0.028(8) Uiso 1 1 d . . .
C59 C 0.1010(2) 0.42438(14) 0.43593(12) 0.0284(6) Uani 1 1 d . . .
H59 H 0.055(3) 0.3947(17) 0.4548(15) 0.040(9) Uiso 1 1 d . . .
C60 C 0.0488(2) 0.47307(15) 0.39692(12) 0.0276(6) Uani 1 1 d . . .
H60 H -0.034(3) 0.4794(15) 0.3901(13) 0.025(7) Uiso 1 1 d . . .
C61 C 0.1160(2) 0.51304(13) 0.36655(11) 0.0217(5) Uani 1 1 d . . .
H61 H 0.077(3) 0.5473(15) 0.3386(13) 0.027(8) Uiso 1 1 d . . .

loop_
_atom_site_aniso_label
_atom_site_aniso_U_11
_atom_site_aniso_U_22
_atom_site_aniso_U_33
_atom_site_aniso_U_23
_atom_site_aniso_U_13
_atom_site_aniso_U_12
Cu1 0.01544(14) 0.01419(14) 0.01499(14) 0.00009(10) 0.00252(10) -0.00078(10)
P1 0.0146(3) 0.0162(3) 0.0139(3) -0.0006(2) 0.0021(2) 0.0002(2)
P2 0.0132(3) 0.0150(3) 0.0151(3) -0.0003(2) 0.0027(2) -0.0009(2)
F4 0.0748(15) 0.0411(12) 0.0790(16) 0.0146(11) -0.0570(13) -0.0053(11)
F5 0.0680(14) 0.0655(15) 0.0931(18) 0.0428(13) 0.0503(13) 0.0485(12)
F6 0.0286(9) 0.0388(10) 0.0540(11) 0.0287(9) 0.0020(8) -0.0004(7)
O1 0.0139(7) 0.0180(8) 0.0138(8) -0.0012(6) 0.0021(6) -0.0012(6)
N1 0.0145(9) 0.0159(9) 0.0160(9) -0.0007(7) -0.0004(7) -0.0001(7)
N2 0.0144(9) 0.0154(9) 0.0156(9) -0.0008(7) 0.0010(7) -0.0012(7)
N3 0.0190(9) 0.0154(10) 0.0177(10) 0.0015(8) 0.0017(7) -0.0017(8)
N4 0.0193(9) 0.0164(10) 0.0170(10) 0.0003(8) 0.0017(8) -0.0011(8)
N5 0.0363(13) 0.0275(12) 0.0337(13) 0.0102(10) 0.0055(10) -0.0069(10)
C1 0.0179(11) 0.0162(11) 0.0151(11) -0.0031(9) 0.0024(8) -0.0013(9)
C2 0.0184(11) 0.0179(11) 0.0162(11) -0.0014(9) 0.0030(8) -0.0006(9)
C3 0.0158(10) 0.0159(11) 0.0142(10) -0.0012(8) 0.0019(8) 0.0003(9)
C4 0.0162(11) 0.0123(11) 0.0226(12) -0.0030(9) -0.0010(9) -0.0004(8)
C5 0.0200(12) 0.0259(13) 0.0212(12) -0.0014(10) -0.0012(10) 0.0017(10)
C6 0.0246(13) 0.0281(14) 0.0307(15) -0.0042(11) -0.0063(11) 0.0039(11)
C7 0.0180(12) 0.0282(14) 0.0402(16) -0.0034(12) -0.0083(11) 0.0020(11)
C8 0.0167(12) 0.0259(14) 0.0474(17) 0.0005(12) 0.0052(11) 0.0014(10)
C9 0.0217(12) 0.0203(12) 0.0279(14) 0.0002(10) 0.0036(10) 0.0006(10)
C10 0.0357(17) 0.070(3) 0.0304(17) 0.0017(16) -0.0195(13) 0.0165(17)
C11 0.0226(12) 0.0191(12) 0.0180(11) 0.0016(9) 0.0053(9) -0.0011(9)
C12 0.0264(13) 0.0255(13) 0.0231(13) 0.0035(10) -0.0011(10) -0.0062(11)
C13 0.0348(15) 0.0303(15) 0.0272(14) 0.0108(12) -0.0001(12) -0.0036(12)
C14 0.0337(15) 0.0302(15) 0.0363(16) 0.0090(12) 0.0004(12) -0.0112(12)
C15 0.0264(13) 0.0267(14) 0.0281(14) 0.0074(11) -0.0018(11) -0.0053(11)
C16 0.0140(10) 0.0183(11) 0.0140(10) -0.0003(9) 0.0034(8) -0.0010(8)
C17 0.0161(11) 0.0175(12) 0.0205(12) -0.0001(9) 0.0034(9) -0.0018(9)
C18 0.0145(10) 0.0217(12) 0.0200(12) 0.0017(9) 0.0044(9) -0.0002(9)
C19 0.0136(10) 0.0262(13) 0.0201(12) -0.0008(10) 0.0000(9) -0.0036(9)
C20 0.0204(12) 0.0211(12) 0.0254(13) 0.0005(10) 0.0022(10) -0.0056(10)
C21 0.0181(11) 0.0181(12) 0.0202(12) 0.0024(9) 0.0016(9) 0.0000(9)
C22 0.0182(12) 0.0286(14) 0.0346(15) 0.0077(11) -0.0006(10) -0.0008(10)
C23 0.0156(10) 0.0198(11) 0.0131(10) 0.0025(9) 0.0015(8) -0.0001(9)
C24 0.0190(11) 0.0264(13) 0.0194(12) -0.0032(10) 0.0043(9) 0.0013(10)
C25 0.0151(11) 0.0379(15) 0.0257(13) -0.0032(11) 0.0038(10) 0.0009(11)
C26 0.0154(11) 0.0300(14) 0.0224(12) -0.0006(10) 0.0001(9) -0.0067(10)
C27 0.0166(11) 0.0171(11) 0.0163(11) 0.0028(9) 0.0010(8) -0.0024(9)
C28 0.0128(10) 0.0178(11) 0.0148(11) 0.0044(9) 0.0029(8) 0.0003(8)
C29 0.0164(10) 0.0133(10) 0.0138(10) 0.0001(8) 0.0022(8) 0.0015(8)
C30 0.0170(10) 0.0121(10) 0.0183(11) 0.0010(8) 0.0008(8) -0.0004(8)
C31 0.0210(11) 0.0169(11) 0.0190(11) -0.0023(9) -0.0005(9) -0.0030(9)
C32 0.0245(12) 0.0251(13) 0.0156(11) -0.0030(10) 0.0039(9) 0.0008(10)
C33 0.0204(11) 0.0184(12) 0.0198(12) -0.0014(9) 0.0070(9) -0.0003(9)
C34 0.0162(10) 0.0145(11) 0.0164(11) -0.0012(9) 0.0014(8) -0.0007(8)
C35 0.0174(11) 0.0174(11) 0.0205(12) 0.0003(9) 0.0014(9) -0.0025(9)
C36 0.0280(13) 0.0193(13) 0.0295(14) 0.0056(11) 0.0068(11) -0.0032(11)
C37 0.0206(12) 0.0304(14) 0.0263(14) -0.0050(12) 0.0027(10) -0.0080(11)
C38 0.0175(11) 0.0209(12) 0.0137(11) 0.0013(9) 0.0029(8) 0.0010(9)
C39 0.0245(12) 0.0221(13) 0.0198(12) -0.0046(10) 0.0010(9) -0.0006(10)
C40 0.0252(13) 0.0310(14) 0.0200(12) -0.0035(11) -0.0027(10) 0.0023(11)
C41 0.0277(13) 0.0326(15) 0.0203(13) 0.0069(11) -0.0033(10) 0.0033(11)
C42 0.0378(15) 0.0210(13) 0.0287(14) 0.0077(11) -0.0012(12) -0.0020(11)
C43 0.0259(13) 0.0232(13) 0.0213(12) 0.0019(10) -0.0005(10) -0.0055(10)
C44 0.0142(10) 0.0212(12) 0.0198(11) -0.0056(9) 0.0019(8) -0.0019(9)
C45 0.0259(13) 0.0211(13) 0.0375(16) -0.0034(11) 0.0136(11) -0.0002(10)
C46 0.0310(15) 0.0229(14) 0.061(2) -0.0073(14) 0.0200(14) 0.0000(12)
C47 0.0246(14) 0.0377(17) 0.0508(19) -0.0233(15) 0.0089(13) 0.0005(12)
C48 0.0226(13) 0.054(2) 0.0261(14) -0.0157(14) 0.0028(11) 0.0055(13)
C49 0.0217(12) 0.0352(15) 0.0219(13) -0.0030(11) 0.0031(10) 0.0053(11)
C50 0.0136(10) 0.0201(12) 0.0239(12) 0.0057(10) 0.0017(9) -0.0021(9)
C51 0.0209(12) 0.0450(17) 0.0242(14) 0.0044(12) 0.0038(10) 0.0011(12)
C52 0.0265(15) 0.069(2) 0.0302(16) 0.0188(16) -0.0050(12) 0.0011(15)
C53 0.0250(15) 0.044(2) 0.066(2) 0.0275(18) -0.0061(15) 0.0015(14)
C54 0.0281(15) 0.0223(15) 0.068(2) 0.0075(15) -0.0035(14) 0.0025(12)
C55 0.0257(13) 0.0184(12) 0.0412(17) 0.0018(12) -0.0022(12) 0.0001(10)
C56 0.0185(11) 0.0154(11) 0.0171(11) -0.0020(9) 0.0049(9) -0.0043(9)
C57 0.0220(12) 0.0221(12) 0.0233(12) 0.0010(10) 0.0080(10) 0.0032(10)
C58 0.0338(14) 0.0233(13) 0.0268(14) 0.0057(11) 0.0108(11) 0.0022(11)
C59 0.0324(14) 0.0285(14) 0.0275(14) 0.0013(11) 0.0141(11) -0.0072(11)
C60 0.0192(12) 0.0358(15) 0.0293(14) -0.0003(11) 0.0086(10) -0.0064(11)
C61 0.0181(11) 0.0247(13) 0.0225(12) 0.0009(10) 0.0047(9) -0.0011(10)

loop_
_atom_type_symbol
_atom_type_description
_atom_type_scat_dispersion_real
_atom_type_scat_dispersion_imag
_atom_type_scat_source
C C 0.0033 0.0016 'International Tables Vol C Tables 4.2.6.8 and 6.1.1.4'
H H 0.0000 0.0000 'International Tables Vol C Tables 4.2.6.8 and 6.1.1.4'
N N 0.0061 0.0033 'International Tables Vol C Tables 4.2.6.8 and 6.1.1.4'
O O 0.0106 0.0060 'International Tables Vol C Tables 4.2.6.8 and 6.1.1.4'
F F 0.0171 0.0103 'International Tables Vol C Tables 4.2.6.8 and 6.1.1.4'
P P 0.1023 0.0942 'International Tables Vol C Tables 4.2.6.8 and 6.1.1.4'
Cu Cu 0.3201 1.2651 'International Tables Vol C Tables 4.2.6.8 and 6.1.1.4'

loop_
_geom_angle_atom_site_label_1
_geom_angle_atom_site_label_2
_geom_angle_atom_site_label_3
_geom_angle
N1 Cu1 N2 82.31(7)
N1 Cu1 P1 125.72(6)
N2 Cu1 P1 114.79(5)
N1 Cu1 P2 101.63(6)
N2 Cu1 P2 110.07(5)
P1 Cu1 P2 116.96(2)
C44 P1 C38 103.54(11)
C44 P1 C23 103.18(11)
C38 P1 C23 104.89(11)
C44 P1 Cu1 115.91(8)
C38 P1 Cu1 114.44(8)
C23 P1 Cu1 113.51(7)
C50 P2 C34 102.31(11)
C50 P2 C56 103.74(11)
C34 P2 C56 105.17(10)
C50 P2 Cu1 120.05(9)
C34 P2 Cu1 115.29(8)
C56 P2 Cu1 108.80(8)
C29 O1 C28 114.98(17)
C1 N1 C4 119.7(2)
C1 N1 Cu1 109.68(15)
C4 N1 Cu1 129.08(15)
C3 N2 C16 122.0(2)
C3 N2 Cu1 109.62(15)
C16 N2 Cu1 128.14(15)
C2 N3 C1 102.13(19)
C3 N4 C2 102.09(19)
C13 N5 C14 116.3(2)
N1 C1 N3 132.3(2)
N1 C1 C3 119.6(2)
N3 C1 C3 108.18(19)
N3 C2 N4 119.5(2)
N3 C2 C11 120.8(2)
N4 C2 C11 119.7(2)
N2 C3 N4 133.3(2)
N2 C3 C1 118.5(2)
N4 C3 C1 108.08(19)
C5 C4 C9 119.7(2)
C5 C4 N1 118.6(2)
C9 C4 N1 121.6(2)
C4 C5 C6 119.9(3)
C4 C5 H5 120(2)
C6 C5 H5 120(2)
C5 C6 C7 120.6(3)
C5 C6 C10 119.5(3)
C7 C6 C10 119.9(3)
C8 C7 C6 119.2(2)
C8 C7 H7 121(2)
C6 C7 H7 120(2)
C7 C8 C9 120.8(3)
C7 C8 H8 119(2)
C9 C8 H8 120(2)
C8 C9 C4 119.7(3)
C8 C9 H9 119.2(18)
C4 C9 H9 121.1(18)
F1A C10 F2 69.8(4)
F1A C10 F3 122.4(5)
F2 C10 F3 111.9(4)
F1A C10 F3A 109.6(4)
F2 C10 F3A 121.0(4)
F3 C10 F3A 17.3(3)
F1A C10 F2A 101.8(4)
F2 C10 F2A 32.5(3)
F3 C10 F2A 90.4(4)
F3A C10 F2A 105.3(4)
F1A C10 F1 30.9(3)
F2 C10 F1 100.1(4)
F3 C10 F1 105.7(4)
F3A C10 F1 89.1(4)
F2A C10 F1 130.9(3)
F1A C10 C6 116.2(4)
F2 C10 C6 116.3(4)
F3 C10 C6 113.1(3)
F3A C10 C6 115.4(3)
F2A C10 C6 107.0(3)
F1 C10 C6 108.2(3)
C15 C11 C12 117.9(2)
C15 C11 C2 120.5(2)
C12 C11 C2 121.6(2)
C13 C12 C11 118.6(2)
C13 C12 H12 120.5(19)
C11 C12 H12 120.9(19)
N5 C13 C12 124.3(3)
N5 C13 H13 115(2)
C12 C13 H13 121(2)
N5 C14 C15 124.2(3)
N5 C14 H14 116(2)
C15 C14 H14 120(2)
C14 C15 C11 118.8(3)
C14 C15 H15 122(2)
C11 C15 H15 119(2)
C17 C16 C21 118.7(2)
C17 C16 N2 125.0(2)
C21 C16 N2 116.3(2)
C18 C17 C16 119.4(2)
C18 C17 H17 120.8(17)
C16 C17 H17 119.8(17)
C19 C18 C17 121.8(2)
C19 C18 C22 119.7(2)
C17 C18 C22 118.6(2)
C18 C19 C20 118.7(2)
C18 C19 H19 120.0(19)
C20 C19 H19 121.3(19)
C21 C20 C19 120.1(2)
C21 C20 H20 120.1(18)
C19 C20 H20 119.7(18)
C20 C21 C16 121.2(2)
C20 C21 H21 117.8(17)
C16 C21 H21 120.7(17)
F5 C22 F6 105.9(2)
F5 C22 F4 105.7(3)
F6 C22 F4 106.2(2)
F5 C22 C18 112.8(2)
F6 C22 C18 113.1(2)
F4 C22 C18 112.6(2)
C28 C23 C24 117.1(2)
C28 C23 P1 119.24(17)
C24 C23 P1 123.34(19)
C25 C24 C23 120.4(2)
C25 C24 H24 118.3(19)
C23 C24 H24 121.3(19)
C26 C25 C24 120.8(2)
C26 C25 H25 119(2)
C24 C25 H25 120(2)
C25 C26 C27 120.8(2)
C25 C26 H26 120.0(18)
C27 C26 H26 119.1(17)
C28 C27 C26 116.6(2)
C28 C27 C35 118.2(2)
C26 C27 C35 125.1(2)
C23 C28 C27 124.2(2)
C23 C28 O1 116.27(19)
C27 C28 O1 119.5(2)
O1 C29 C30 119.8(2)
O1 C29 C34 116.21(19)
C30 C29 C34 124.0(2)
C31 C30 C29 116.5(2)
C31 C30 C35 125.5(2)
C29 C30 C35 118.0(2)
C30 C31 C32 121.2(2)
C30 C31 H31 120.5(17)
C32 C31 H31 118.3(16)
C33 C32 C31 120.5(2)
C33 C32 H32 120.6(16)
C31 C32 H32 118.9(16)
C32 C33 C34 120.1(2)
C32 C33 H33 119.6(17)
C34 C33 H33 120.3(17)
C33 C34 C29 117.6(2)
C33 C34 P2 125.20(18)
C29 C34 P2 117.16(17)
C27 C35 C30 107.27(19)
C27 C35 C37 112.0(2)
C30 C35 C37 111.7(2)
C27 C35 C36 107.5(2)
C30 C35 C36 109.1(2)
C37 C35 C36 109.0(2)
C35 C36 H36C 107.2(18)
C35 C36 H36B 108.6(18)
H36C C36 H36B 109(3)
C35 C36 H36A 111.9(18)
H36C C36 H36A 110(3)
H36B C36 H36A 109(3)
C35 C37 H37C 111.2(18)
C35 C37 H37B 110.6(19)
H37C C37 H37B 109(3)
C35 C37 H37A 111.0(19)
H37C C37 H37A 107(3)
H37B C37 H37A 108(3)
C43 C38 C39 118.7(2)
C43 C38 P1 122.47(18)
C39 C38 P1 118.52(19)
C40 C39 C38 120.9(2)
C40 C39 H39 119.0(18)
C38 C39 H39 120.1(18)
C41 C40 C39 119.5(2)
C41 C40 H40 122.2(18)
C39 C40 H40 118.2(18)
C40 C41 C42 120.1(2)
C40 C41 H41 120(2)
C42 C41 H41 120(2)
C41 C42 C43 120.4(3)
C41 C42 H42 121.3(19)
C43 C42 H42 118.3(19)
C38 C43 C42 120.3(2)
C38 C43 H43 119.7(18)
C42 C43 H43 120.0(18)
C45 C44 C49 119.2(2)
C45 C44 P1 117.74(19)
C49 C44 P1 123.0(2)
C44 C45 C46 120.8(3)
C44 C45 H45 119.2(19)
C46 C45 H45 120.0(19)
C47 C46 C45 119.6(3)
C47 C46 H46 119(2)
C45 C46 H46 121(2)
C48 C47 C46 120.5(3)
C48 C47 H47 121(2)
C46 C47 H47 119(2)
C47 C48 C49 120.3(3)
C47 C48 H48 125(2)
C49 C48 H48 114(2)
C48 C49 C44 119.6(3)
C48 C49 H49 121.3(19)
C44 C49 H49 119.1(19)
C51 C50 C55 119.2(2)
C51 C50 P2 119.8(2)
C55 C50 P2 120.9(2)
C50 C51 C52 119.8(3)
C50 C51 H51 120.3(19)
C52 C51 H51 119.8(19)
C53 C52 C51 120.3(3)
C53 C52 H52 123(2)
C51 C52 H52 116(2)
C54 C53 C52 120.3(3)
C54 C53 H53 120(2)
C52 C53 H53 120(2)
C53 C54 C55 119.6(3)
C53 C54 H54 124(2)
C55 C54 H54 117(2)
C54 C55 C50 120.8(3)
C54 C55 H55 120.6(19)
C50 C55 H55 118.5(19)
C61 C56 C57 118.9(2)
C61 C56 P2 122.36(19)
C57 C56 P2 117.78(18)
C58 C57 C56 120.2(2)
C58 C57 H57 120.5(18)
C56 C57 H57 119.3(18)
C57 C58 C59 120.2(3)
C57 C58 H58 118.6(19)
C59 C58 H58 121.2(19)
C60 C59 C58 119.9(2)
C60 C59 H59 121(2)
C58 C59 H59 119(2)
C59 C60 C61 119.9(2)
C59 C60 H60 120.6(18)
C61 C60 H60 119.5(18)
C56 C61 C60 120.7(2)
C56 C61 H61 120.5(17)
C60 C61 H61 118.8(17)

loop_
_geom_bond_atom_site_label_1
_geom_bond_atom_site_label_2
_geom_bond_distance
Cu1 N1 2.0981(19)
Cu1 N2 2.1096(19)
Cu1 P1 2.2433(6)
Cu1 P2 2.2809(6)
P1 C44 1.829(2)
P1 C38 1.830(2)
P1 C23 1.837(2)
P2 C50 1.826(2)
P2 C34 1.829(2)
P2 C56 1.829(2)
F1 C10 1.482(6)
F2 C10 1.256(6)
F3 C10 1.270(6)
F1A C10 1.219(6)
F2A C10 1.468(6)
F3A C10 1.377(6)
F4 C22 1.335(3)
F5 C22 1.319(3)
F6 C22 1.329(3)
O1 C29 1.388(3)
O1 C28 1.396(3)
N1 C1 1.300(3)
N1 C4 1.420(3)
N2 C3 1.312(3)
N2 C16 1.413(3)
N3 C2 1.349(3)
N3 C1 1.366(3)
N4 C3 1.358(3)
N4 C2 1.369(3)
N5 C13 1.336(4)
N5 C14 1.338(4)
C1 C3 1.500(3)
C2 C11 1.473(3)
C4 C5 1.388(3)
C4 C9 1.398(3)
C5 C6 1.390(3)
C5 H5 0.92(3)
C6 C7 1.391(4)
C6 C10 1.500(4)
C7 C8 1.384(4)
C7 H7 0.96(3)
C8 C9 1.390(4)
C8 H8 0.95(3)
C9 H9 0.94(3)
C11 C15 1.392(4)
C11 C12 1.392(3)
C12 C13 1.388(4)
C12 H12 0.94(3)
C13 H13 0.94(3)
C14 C15 1.385(4)
C14 H14 0.99(3)
C15 H15 0.96(3)
C16 C17 1.398(3)
C16 C21 1.399(3)
C17 C18 1.394(3)
C17 H17 0.94(3)
C18 C19 1.387(3)
C18 C22 1.499(3)
C19 C20 1.392(4)
C19 H19 0.89(3)
C20 C21 1.387(3)
C20 H20 0.93(3)
C21 H21 0.94(3)
C23 C28 1.392(3)
C23 C24 1.398(3)
C24 C25 1.387(4)
C24 H24 0.98(3)
C25 C26 1.386(4)
C25 H25 0.93(3)
C26 C27 1.400(3)
C26 H26 0.93(3)
C27 C28 1.392(3)
C27 C35 1.530(3)
C29 C30 1.396(3)
C29 C34 1.396(3)
C30 C31 1.392(3)
C30 C35 1.532(3)
C31 C32 1.395(3)
C31 H31 0.96(3)
C32 C33 1.392(3)
C32 H32 0.95(3)
C33 C34 1.396(3)
C33 H33 0.99(3)
C35 C37 1.534(3)
C35 C36 1.542(3)
C36 H36C 0.93(3)
C36 H36B 0.96(3)
C36 H36A 1.00(3)
C37 H37C 0.98(3)
C37 H37B 0.98(3)
C37 H37A 0.99(3)
C38 C43 1.388(4)
C38 C39 1.399(3)
C39 C40 1.389(4)
C39 H39 0.96(3)
C40 C41 1.382(4)
C40 H40 0.95(3)
C41 C42 1.384(4)
C41 H41 0.89(3)
C42 C43 1.388(4)
C42 H42 0.98(3)
C43 H43 0.95(3)
C44 C45 1.389(4)
C44 C49 1.403(4)
C45 C46 1.391(4)
C45 H45 0.97(3)
C46 C47 1.382(5)
C46 H46 0.99(4)
C47 C48 1.381(5)
C47 H47 0.97(4)
C48 C49 1.395(4)
C48 H48 0.98(4)
C49 H49 0.92(3)
C50 C51 1.390(4)
C50 C55 1.398(4)
C51 C52 1.403(4)
C51 H51 0.95(3)
C52 C53 1.385(6)
C52 H52 1.00(4)
C53 C54 1.384(5)
C53 H53 0.95(4)
C54 C55 1.393(4)
C54 H54 0.98(4)
C55 H55 0.96(3)
C56 C61 1.389(3)
C56 C57 1.400(3)
C57 C58 1.389(4)
C57 H57 0.96(3)
C58 C59 1.391(4)
C58 H58 0.94(3)
C59 C60 1.380(4)
C59 H59 0.96(3)
C60 C61 1.396(4)
C60 H60 0.96(3)
C61 H61 0.99(3)
